data_4027854
loop_
_publ_author_name
'Ga\"elle Milanole'
'Samuel Couve-Bonnaire'
'Jean-Fran\,cois Bonfanti'
'Philippe Jubault'
'Xavier Pannecoucke'

_publ_section_title
;
 Synthesis of Fluorinated Cyclopropyl Amino Acid Analogues: Toward the
 Synthesis of Original Fluorinated Peptidomimetics.
;
_journal_name_full 'Journal of Organic Chemistry'
_journal_page_first 212
_journal_page_last 223
_journal_paper_doi 10.1021/jo302222n
_journal_volume 78
_journal_year 2013
_chemical_compound_source 'synthesis as described'
_chemical_formula_moiety 'C18 H30 F1 N1 O6'
_chemical_formula_sum 'C18 H30 F N O6'
_chemical_formula_weight 375.43
_chemical_name_systematic
;
 ?
;
_space_group_IT_number 14
_symmetry_cell_setting monoclinic
_symmetry_Int_Tables_number 14
_symmetry_space_group_name_Hall '-P 2ybc'
_symmetry_space_group_name_H-M 'P 1 21/c 1'
_atom_sites_solution_hydrogens geom
_atom_sites_solution_primary direct
_atom_sites_solution_secondary difmap
_audit_conform_dict_location ftp://ftp.iucr.org/pub/cif_core.dic
_audit_conform_dict_name cif_core.dic
_audit_conform_dict_version 2.3
_audit_creation_date 2012-06-11T14:33:24-00:00
_audit_creation_method 'WinGX routine CIF_UPDATE'
_cell_angle_alpha 90
_cell_angle_beta 98.1720(10)
_cell_angle_gamma 90
_cell_formula_units_Z 4
_cell_length_a 17.3383(13)
_cell_length_b 10.5149(8)
_cell_length_c 12.2836(9)
_cell_measurement_reflns_used 0
_cell_measurement_temperature 293(2)
_cell_measurement_theta_max 0
_cell_measurement_theta_min 0
_cell_measurement_wavelength 0.71073
_cell_volume 2216.7(3)
_computing_molecular_graphics 'Ortep-3 for Windows (Farrugia, 1997)'
_computing_publication_material 'WinGX publication routines (Farrugia, 1999)'
_computing_structure_refinement 'SHELXL-97 (Sheldrick, 1997)'
_computing_structure_solution 'SHELXD (Sheldrick, 2002)'
_diffrn_ambient_temperature 293(2)
_diffrn_measured_fraction_theta_full 0.993
_diffrn_measured_fraction_theta_max 0.993
_diffrn_radiation_monochromator graphite
_diffrn_radiation_probe x-ray
_diffrn_radiation_type MoK\a
_diffrn_radiation_wavelength 0.71073
_diffrn_reflns_av_R_equivalents 0.0264
_diffrn_reflns_av_unetI/netI 0.0251
_diffrn_reflns_limit_h_max 21
_diffrn_reflns_limit_h_min -21
_diffrn_reflns_limit_k_max 13
_diffrn_reflns_limit_k_min -12
_diffrn_reflns_limit_l_max 15
_diffrn_reflns_limit_l_min -15
_diffrn_reflns_number 17210
_diffrn_reflns_theta_full 26.39
_diffrn_reflns_theta_max 26.39
_diffrn_reflns_theta_min 1.19
_exptl_absorpt_coefficient_mu 0.089
_exptl_absorpt_correction_type none
_exptl_crystal_colour colourless
_exptl_crystal_density_diffrn 1.125
_exptl_crystal_description tablet
_exptl_crystal_F_000 808
_exptl_crystal_size_max 0.3
_exptl_crystal_size_mid 0.05
_exptl_crystal_size_min 0.01
_refine_diff_density_max 0.227
_refine_diff_density_min -0.15
_refine_diff_density_rms 0.034
_refine_ls_extinction_method none
_refine_ls_goodness_of_fit_ref 1.046
_refine_ls_hydrogen_treatment mixed
_refine_ls_matrix_type full
_refine_ls_number_parameters 244
_refine_ls_number_reflns 4512
_refine_ls_number_restraints 0
_refine_ls_restrained_S_all 1.046
_refine_ls_R_factor_all 0.0803
_refine_ls_R_factor_gt 0.0527
_refine_ls_shift/su_max 0
_refine_ls_shift/su_mean 0
_refine_ls_structure_factor_coef Fsqd
_refine_ls_weighting_details 'calc w=1/[\s^2^(Fo^2^)+(0.0810P)^2^+0.3361P] where P=(Fo^2^+2Fc^2^)/3'
_refine_ls_weighting_scheme calc
_refine_ls_wR_factor_gt 0.142
_refine_ls_wR_factor_ref 0.1616
_reflns_number_gt 3061
_reflns_number_total 4512
_reflns_threshold_expression >2sigma(I)
_cod_data_source_file jo302222n_si_002.cif
_cod_data_source_block new
_cod_database_code 4027854

loop_
_symmetry_equiv_pos_as_xyz
'x, y, z'
'-x, y+1/2, -z+1/2'
'-x, -y, -z'
'x, -y-1/2, z-1/2'

loop_
_atom_site_label
_atom_site_type_symbol
_atom_site_fract_x
_atom_site_fract_y
_atom_site_fract_z
_atom_site_U_iso_or_equiv
_atom_site_adp_type
_atom_site_occupancy
_atom_site_symmetry_multiplicity
_atom_site_calc_flag
_atom_site_refinement_flags
C1 C 0.8006(2) 0.9630(2) -0.0812(2) 0.1057(10) Uani 1 1 d .
H1A H 0.7561 0.9735 -0.1366 0.158 Uiso 1 1 calc R
H1B H 0.8435 0.9306 -0.1144 0.158 Uiso 1 1 calc R
H1C H 0.8146 1.0436 -0.0474 0.158 Uiso 1 1 calc R
C2 C 0.72869(12) 0.91408(17) 0.06103(15) 0.0555(5) Uani 1 1 d .
C3 C 0.71559(10) 0.82052(17) 0.14671(15) 0.0504(4) Uani 1 1 d .
C4 C 0.69050(13) 0.8741(2) 0.25154(18) 0.0724(6) Uani 1 1 d .
H4A H 0.7112 0.834 0.3206 0.087 Uiso 1 1 calc R
H4B H 0.6835 0.9654 0.2557 0.087 Uiso 1 1 calc R
C5 C 0.63349(13) 0.8026(2) 0.1761(2) 0.0714(6) Uani 1 1 d .
C6 C 0.56145(14) 0.8588(3) 0.1116(3) 0.0986(9) Uani 1 1 d .
H6 H 0.5738 0.9464 0.0933 0.118 Uiso 1 1 calc R
C7 C 0.4970(2) 0.8648(5) 0.1851(4) 0.184(2) Uani 1 1 d .
H7A H 0.4817 0.7801 0.2018 0.276 Uiso 1 1 calc R
H7B H 0.4528 0.9096 0.1474 0.276 Uiso 1 1 calc R
H7C H 0.516 0.9086 0.2522 0.276 Uiso 1 1 calc R
C8 C 0.5376(2) 0.7875(4) 0.0025(3) 0.1430(15) Uani 1 1 d .
H8A H 0.5247 0.7011 0.0176 0.214 Uiso 1 1 calc R
H8B H 0.5801 0.7885 -0.0398 0.214 Uiso 1 1 calc R
H8C H 0.4931 0.8284 -0.0384 0.214 Uiso 1 1 calc R
C9 C 0.73670(11) 0.60069(17) 0.09762(15) 0.0519(4) Uani 1 1 d .
C10 C 0.73751(12) 0.36939(17) 0.10763(16) 0.0599(5) Uani 1 1 d .
C11 C 0.65359(17) 0.3558(3) 0.1125(4) 0.1344(14) Uani 1 1 d .
H11A H 0.6425 0.384 0.183 0.202 Uiso 1 1 calc R
H11B H 0.6389 0.2681 0.1021 0.202 Uiso 1 1 calc R
H11C H 0.6247 0.4063 0.0557 0.202 Uiso 1 1 calc R
C12 C 0.7838(2) 0.2822(2) 0.1891(3) 0.1104(11) Uani 1 1 d .
H12A H 0.7674 0.2929 0.26 0.166 Uiso 1 1 calc R
H12B H 0.8382 0.3024 0.1939 0.166 Uiso 1 1 calc R
H12C H 0.7755 0.1957 0.1655 0.166 Uiso 1 1 calc R
C13 C 0.7577(3) 0.3477(3) -0.0039(3) 0.1383(15) Uani 1 1 d .
H13A H 0.7493 0.2599 -0.0235 0.207 Uiso 1 1 calc R
H13B H 0.8114 0.369 -0.0049 0.207 Uiso 1 1 calc R
H13C H 0.7254 0.4001 -0.0558 0.207 Uiso 1 1 calc R
C14 C 0.84455(11) 0.72307(17) 0.19485(15) 0.0512(4) Uani 1 1 d .
C15 C 0.93689(11) 0.8781(2) 0.28745(19) 0.0666(6) Uani 1 1 d .
C16 C 0.98397(15) 0.8886(3) 0.1942(2) 0.0927(8) Uani 1 1 d .
H16A H 0.9939 0.8051 0.1678 0.139 Uiso 1 1 calc R
H16B H 1.0325 0.9301 0.2194 0.139 Uiso 1 1 calc R
H16C H 0.9555 0.9373 0.1356 0.139 Uiso 1 1 calc R
C17 C 0.97366(16) 0.7888(3) 0.3773(2) 0.1021(9) Uani 1 1 d .
H17A H 0.9391 0.7782 0.4311 0.153 Uiso 1 1 calc R
H17B H 1.0221 0.8241 0.4119 0.153 Uiso 1 1 calc R
H17C H 0.9831 0.7078 0.3458 0.153 Uiso 1 1 calc R
C18 C 0.92183(15) 1.0065(3) 0.3340(3) 0.1078(10) Uani 1 1 d .
H18A H 0.8959 1.0597 0.2766 0.162 Uiso 1 1 calc R
H18B H 0.9705 1.0448 0.3642 0.162 Uiso 1 1 calc R
H18C H 0.8895 0.997 0.3908 0.162 Uiso 1 1 calc R
F1 F 0.62126(8) 0.68023(14) 0.21009(13) 0.0921(5) Uani 1 1 d .
N1 N 0.76530(8) 0.71047(13) 0.15793(12) 0.0475(4) Uani 1 1 d .
O1 O 0.78190(10) 0.87448(13) 0.00120(11) 0.0707(4) Uani 1 1 d .
O2 O 0.69764(9) 1.01576(13) 0.04945(14) 0.0827(5) Uani 1 1 d .
O3 O 0.85737(7) 0.83402(12) 0.24607(12) 0.0611(4) Uani 1 1 d .
O4 O 0.89257(8) 0.64516(13) 0.18149(13) 0.0718(4) Uani 1 1 d .
O5 O 0.76370(8) 0.49659(11) 0.14864(10) 0.0612(4) Uani 1 1 d .
O6 O 0.69175(10) 0.60838(13) 0.01484(12) 0.0767(5) Uani 1 1 d .

loop_
_atom_site_aniso_label
_atom_site_aniso_U_11
_atom_site_aniso_U_22
_atom_site_aniso_U_33
_atom_site_aniso_U_23
_atom_site_aniso_U_13
_atom_site_aniso_U_12
C1 0.178(3) 0.0694(16) 0.0798(17) 0.0146(13) 0.0546(19) 0.0021(17)
C2 0.0675(12) 0.0412(10) 0.0551(11) -0.0063(8) -0.0004(9) 0.0001(9)
C3 0.0514(10) 0.0489(10) 0.0495(10) -0.0043(8) 0.0017(8) 0.0021(8)
C4 0.0779(14) 0.0823(15) 0.0585(12) -0.0097(11) 0.0148(11) 0.0116(11)
C5 0.0604(12) 0.0744(15) 0.0806(15) 0.0006(12) 0.0144(11) 0.0004(10)
C6 0.0520(13) 0.104(2) 0.137(2) 0.0040(18) 0.0050(14) 0.0116(13)
C7 0.085(2) 0.232(5) 0.250(5) 0.062(4) 0.073(3) 0.053(3)
C8 0.091(2) 0.142(3) 0.173(4) -0.009(3) -0.061(2) 0.003(2)
C9 0.0609(11) 0.0483(10) 0.0453(10) 0.0001(8) 0.0036(9) -0.0068(8)
C10 0.0717(13) 0.0434(10) 0.0636(12) -0.0058(9) 0.0064(10) -0.0153(9)
C11 0.0801(19) 0.087(2) 0.236(4) -0.009(2) 0.023(2) -0.0335(16)
C12 0.150(3) 0.0476(13) 0.119(2) 0.0088(14) -0.028(2) -0.0135(15)
C13 0.265(5) 0.0660(17) 0.098(2) -0.0145(15) 0.074(3) -0.007(2)
C14 0.0540(10) 0.0410(10) 0.0574(11) 0.0007(8) 0.0039(8) -0.0038(8)
C15 0.0517(11) 0.0590(12) 0.0861(15) -0.0146(11) -0.0011(10) -0.0094(9)
C16 0.0782(16) 0.0873(18) 0.114(2) -0.0076(15) 0.0189(15) -0.0240(13)
C17 0.0839(17) 0.107(2) 0.104(2) -0.0004(17) -0.0274(15) -0.0119(15)
C18 0.0801(17) 0.0812(17) 0.158(3) -0.0574(18) 0.0016(17) -0.0131(13)
F1 0.0729(8) 0.0949(10) 0.1127(11) 0.0205(8) 0.0282(8) -0.0101(7)
N1 0.0520(8) 0.0408(8) 0.0481(8) -0.0013(6) 0.0010(7) -0.0033(6)
O1 0.1091(12) 0.0508(8) 0.0570(8) 0.0053(6) 0.0282(8) 0.0074(7)
O2 0.0954(12) 0.0465(8) 0.1056(13) 0.0066(8) 0.0121(10) 0.0127(7)
O3 0.0498(7) 0.0503(8) 0.0805(9) -0.0153(7) 0.0001(6) -0.0032(6)
O4 0.0559(8) 0.0488(8) 0.1093(12) -0.0116(7) 0.0063(8) 0.0029(6)
O5 0.0764(9) 0.0402(7) 0.0618(8) 0.0000(6) -0.0090(7) -0.0108(6)
O6 0.1026(12) 0.0611(9) 0.0572(9) -0.0019(7) -0.0208(8) -0.0066(8)

loop_
_atom_type_symbol
_atom_type_description
_atom_type_scat_dispersion_real
_atom_type_scat_dispersion_imag
_atom_type_scat_source
C C 0.0033 0.0016 'International Tables Vol C Tables 4.2.6.8 and 6.1.1.4'
H H 0 0 'International Tables Vol C Tables 4.2.6.8 and 6.1.1.4'
F F 0.0171 0.0103 'International Tables Vol C Tables 4.2.6.8 and 6.1.1.4'
N N 0.0061 0.0033 'International Tables Vol C Tables 4.2.6.8 and 6.1.1.4'
O O 0.0106 0.006 'International Tables Vol C Tables 4.2.6.8 and 6.1.1.4'

loop_
_geom_angle_atom_site_label_1
_geom_angle_atom_site_label_2
_geom_angle_atom_site_label_3
_geom_angle
O1 C1 H1A 109.5
O1 C1 H1B 109.5
H1A C1 H1B 109.5
O1 C1 H1C 109.5
H1A C1 H1C 109.5
H1B C1 H1C 109.5
O2 C2 O1 123.48(19)
O2 C2 C3 124.47(19)
O1 C2 C3 111.98(16)
N1 C3 C2 116.88(16)
N1 C3 C4 117.10(16)
C2 C3 C4 116.46(17)
N1 C3 C5 116.33(16)
C2 C3 C5 119.44(16)
C4 C3 C5 57.28(14)
C5 C4 C3 61.52(14)
C5 C4 H4A 117.6
C3 C4 H4A 117.6
C5 C4 H4B 117.6
C3 C4 H4B 117.6
H4A C4 H4B 114.7
F1 C5 C4 114.0(2)
F1 C5 C6 112.0(2)
C4 C5 C6 124.6(2)
F1 C5 C3 112.04(17)
C4 C5 C3 61.20(13)
C6 C5 C3 124.0(2)
C5 C6 C7 109.1(3)
C5 C6 C8 111.6(2)
C7 C6 C8 113.9(3)
C5 C6 H6 107.4
C7 C6 H6 107.4
C8 C6 H6 107.4
C6 C7 H7A 109.5
C6 C7 H7B 109.5
H7A C7 H7B 109.5
C6 C7 H7C 109.5
H7A C7 H7C 109.5
H7B C7 H7C 109.5
C6 C8 H8A 109.5
C6 C8 H8B 109.5
H8A C8 H8B 109.5
C6 C8 H8C 109.5
H8A C8 H8C 109.5
H8B C8 H8C 109.5
O6 C9 O5 127.48(17)
O6 C9 N1 121.75(17)
O5 C9 N1 110.70(15)
C11 C10 O5 109.37(19)
C11 C10 C13 112.8(3)
O5 C10 C13 110.72(19)
C11 C10 C12 110.6(2)
O5 C10 C12 102.45(16)
C13 C10 C12 110.4(2)
C10 C11 H11A 109.5
C10 C11 H11B 109.5
H11A C11 H11B 109.5
C10 C11 H11C 109.5
H11A C11 H11C 109.5
H11B C11 H11C 109.5
C10 C12 H12A 109.5
C10 C12 H12B 109.5
H12A C12 H12B 109.5
C10 C12 H12C 109.5
H12A C12 H12C 109.5
H12B C12 H12C 109.5
C10 C13 H13A 109.5
C10 C13 H13B 109.5
H13A C13 H13B 109.5
C10 C13 H13C 109.5
H13A C13 H13C 109.5
H13B C13 H13C 109.5
O4 C14 O3 126.40(17)
O4 C14 N1 124.39(17)
O3 C14 N1 109.20(15)
O3 C15 C16 110.05(18)
O3 C15 C18 102.05(17)
C16 C15 C18 111.5(2)
O3 C15 C17 109.38(18)
C16 C15 C17 112.5(2)
C18 C15 C17 110.9(2)
C15 C16 H16A 109.5
C15 C16 H16B 109.5
H16A C16 H16B 109.5
C15 C16 H16C 109.5
H16A C16 H16C 109.5
H16B C16 H16C 109.5
C15 C17 H17A 109.5
C15 C17 H17B 109.5
H17A C17 H17B 109.5
C15 C17 H17C 109.5
H17A C17 H17C 109.5
H17B C17 H17C 109.5
C15 C18 H18A 109.5
C15 C18 H18B 109.5
H18A C18 H18B 109.5
C15 C18 H18C 109.5
H18A C18 H18C 109.5
H18B C18 H18C 109.5
C14 N1 C9 120.16(15)
C14 N1 C3 120.38(14)
C9 N1 C3 116.32(14)
C2 O1 C1 115.41(17)
C14 O3 C15 121.61(14)
C9 O5 C10 121.33(14)

loop_
_geom_bond_atom_site_label_1
_geom_bond_atom_site_label_2
_geom_bond_distance
C1 O1 1.445(3)
C1 H1A 0.96
C1 H1B 0.96
C1 H1C 0.96
C2 O2 1.196(2)
C2 O1 1.326(2)
C2 C3 1.482(3)
C3 N1 1.438(2)
C3 C4 1.525(3)
C3 C5 1.529(3)
C4 C5 1.464(3)
C4 H4A 0.97
C4 H4B 0.97
C5 F1 1.378(3)
C5 C6 1.502(3)
C6 C7 1.535(4)
C6 C8 1.540(5)
C6 H6 0.98
C7 H7A 0.96
C7 H7B 0.96
C7 H7C 0.96
C8 H8A 0.96
C8 H8B 0.96
C8 H8C 0.96
C9 O6 1.193(2)
C9 O5 1.314(2)
C9 N1 1.422(2)
C10 C11 1.472(3)
C10 O5 1.478(2)
C10 C13 1.480(3)
C10 C12 1.503(3)
C11 H11A 0.96
C11 H11B 0.96
C11 H11C 0.96
C12 H12A 0.96
C12 H12B 0.96
C12 H12C 0.96
C13 H13A 0.96
C13 H13B 0.96
C13 H13C 0.96
C14 O4 1.196(2)
C14 O3 1.329(2)
C14 N1 1.391(2)
C15 O3 1.475(2)
C15 C16 1.502(3)
C15 C18 1.503(3)
C15 C17 1.518(3)
C16 H16A 0.96
C16 H16B 0.96
C16 H16C 0.96
C17 H17A 0.96
C17 H17B 0.96
C17 H17C 0.96
C18 H18A 0.96
C18 H18B 0.96
C18 H18C 0.96

loop_
_geom_torsion_atom_site_label_1
_geom_torsion_atom_site_label_2
_geom_torsion_atom_site_label_3
_geom_torsion_atom_site_label_4
_geom_torsion
O2 C2 C3 N1 -172.03(18)
O1 C2 C3 N1 5.1(2)
O2 C2 C3 C4 -26.7(3)
O1 C2 C3 C4 150.45(17)
O2 C2 C3 C5 39.0(3)
O1 C2 C3 C5 -143.91(18)
N1 C3 C4 C5 -105.27(19)
C2 C3 C4 C5 109.44(19)
C3 C4 C5 F1 102.95(19)
C3 C4 C5 C6 -113.3(3)
N1 C3 C5 F1 0.5(3)
C2 C3 C5 F1 149.63(17)
C4 C3 C5 F1 -106.2(2)
N1 C3 C5 C4 106.63(19)
C2 C3 C5 C4 -104.2(2)
N1 C3 C5 C6 -139.1(2)
C2 C3 C5 C6 10.0(3)
C4 C3 C5 C6 114.3(3)
F1 C5 C6 C7 61.5(3)
C4 C5 C6 C7 -82.9(4)
C3 C5 C6 C7 -159.0(3)
F1 C5 C6 C8 -65.2(3)
C4 C5 C6 C8 150.5(3)
C3 C5 C6 C8 74.4(3)
O4 C14 N1 C9 -1.5(3)
O3 C14 N1 C9 178.33(15)
O4 C14 N1 C3 -160.76(19)
O3 C14 N1 C3 19.1(2)
O6 C9 N1 C14 -133.1(2)
O5 C9 N1 C14 49.8(2)
O6 C9 N1 C3 26.9(3)
O5 C9 N1 C3 -150.19(16)
C2 C3 N1 C14 66.7(2)
C4 C3 N1 C14 -78.5(2)
C5 C3 N1 C14 -143.35(18)
C2 C3 N1 C9 -93.29(19)
C4 C3 N1 C9 121.57(18)
C5 C3 N1 C9 56.7(2)
O2 C2 O1 C1 -0.2(3)
C3 C2 O1 C1 -177.38(19)
O4 C14 O3 C15 4.2(3)
N1 C14 O3 C15 -175.64(16)
C16 C15 O3 C14 59.7(2)
C18 C15 O3 C14 178.2(2)
C17 C15 O3 C14 -64.4(3)
O6 C9 O5 C10 -2.0(3)
N1 C9 O5 C10 174.88(15)
C11 C10 O5 C9 -63.5(3)
C13 C10 O5 C9 61.4(3)
C12 C10 O5 C9 179.1(2)
